data_1517761
loop_
_publ_author_name
'Jaspreet S. Dhau'
'Rupy Dhir'
'Amritpal Singh'
'Paula Brandao'
'Vitor Felix'

_publ_section_title
;
 Synthesis and characterization of 4-(dimethylaminopyridyl)chalcogenides
 (Se, Te): X-ray structure of bis(4-dimethylamino-2-pyridyl) diselenide,
 bis(4-dimethylamino-2-pyridylselenenyl)methane and
 4-dimethylamino-2,6-bis(methylselenenyl)pyridine
;
_journal_name_full
;
Inorganica Chimica Acta
;
_journal_page_first 160
_journal_page_last 166
_journal_volume 404
_journal_year 2013
_chemical_formula_sum 'C9 H14 N2 Se2'
_chemical_formula_weight 308.14
_space_group_IT_number 19
_symmetry_cell_setting orthorhombic
_symmetry_space_group_name_Hall 'P 2ac 2ab'
_symmetry_space_group_name_H-M 'P 21 21 21'
_atom_sites_solution_hydrogens geom
_atom_sites_solution_primary direct
_atom_sites_solution_secondary difmap
_cell_angle_alpha 90.00
_cell_angle_beta 90.00
_cell_angle_gamma 90.00
_cell_formula_units_Z 4
_cell_length_a 5.8530(3)
_cell_length_b 12.4563(6)
_cell_length_c 15.4425(8)
_cell_measurement_temperature 150(2)
_cell_volume 1125.86(10)
_computing_cell_refinement 'Bruker Smart'
_computing_data_collection 'Bruker Smart'
_computing_data_reduction 'Bruker Saint'
_computing_molecular_graphics 'platon (Spek, 2008)'
_computing_publication_material 'SHELXL-97 (Sheldrick, 1997)'
_computing_structure_refinement 'SHELXL-97 (Sheldrick, 1997)'
_computing_structure_solution 'SHELXS-97 (Sheldrick, 1990)'
_diffrn_ambient_temperature 150(2)
_diffrn_measured_fraction_theta_full 0.999
_diffrn_measured_fraction_theta_max 0.999
_diffrn_measurement_device_type CCD
_diffrn_measurement_method 'omega and phi scans'
_diffrn_radiation_monochromator graphite
_diffrn_radiation_source 'fine-focus sealed tube'
_diffrn_radiation_type MoK\a
_diffrn_radiation_wavelength 0.71073
_diffrn_reflns_av_R_equivalents 0.0239
_diffrn_reflns_av_sigmaI/netI 0.0377
_diffrn_reflns_limit_h_max 6
_diffrn_reflns_limit_h_min -7
_diffrn_reflns_limit_k_max 16
_diffrn_reflns_limit_k_min -16
_diffrn_reflns_limit_l_max 20
_diffrn_reflns_limit_l_min -16
_diffrn_reflns_number 7931
_diffrn_reflns_theta_full 28.29
_diffrn_reflns_theta_max 28.29
_diffrn_reflns_theta_min 2.10
_diffrn_standards_interval_count 0.5
_diffrn_standards_interval_time 20
_exptl_absorpt_coefficient_mu 6.527
_exptl_absorpt_correction_T_max 0.8805
_exptl_absorpt_correction_T_min 0.1799
_exptl_absorpt_correction_type multi-scan
_exptl_crystal_colour colourles
_exptl_crystal_density_diffrn 1.818
_exptl_crystal_density_method 'not measured'
_exptl_crystal_description plate
_exptl_crystal_F_000 600
_exptl_crystal_size_max 0.40
_exptl_crystal_size_mid 0.04
_exptl_crystal_size_min 0.02
_refine_diff_density_max 0.315
_refine_diff_density_min -0.255
_refine_diff_density_rms 0.064
_refine_ls_abs_structure_details 'Flack H D (1983), Acta Cryst. A39, 876-881'
_refine_ls_abs_structure_Flack 0.006(12)
_refine_ls_extinction_method none
_refine_ls_goodness_of_fit_ref 1.082
_refine_ls_hydrogen_treatment constr
_refine_ls_matrix_type full
_refine_ls_number_parameters 122
_refine_ls_number_reflns 2792
_refine_ls_number_restraints 0
_refine_ls_restrained_S_all 1.082
_refine_ls_R_factor_all 0.0272
_refine_ls_R_factor_gt 0.0211
_refine_ls_shift/su_max 0.000
_refine_ls_shift/su_mean 0.000
_refine_ls_structure_factor_coef Fsqd
_refine_ls_weighting_details 'w=1/[\s^2^(Fo^2^)+(0.0154P)^2^+0.0635P] where P=(Fo^2^+2Fc^2^)/3'
_refine_ls_weighting_scheme calc
_refine_ls_wR_factor_gt 0.0486
_refine_ls_wR_factor_ref 0.0500
_reflns_number_gt 2485
_reflns_number_total 2792
_reflns_threshold_expression >2sigma(I)
_cod_data_source_file ICA-2013-404-160-166-3.cif
_cod_data_source_block compound11
_cod_depositor_comments
;
The following automatic conversions were performed:

'_refine_ls_weighting_scheme' value 'calc
w=1/[\s^2^(Fo^2^)+(0.0154P)^2^+0.0635P] where P=(Fo^2^+2Fc^2^)/3' was
changed to 'calc'. New tag '_refine_ls_weighting_details' was
created. The value of the new tag was set to
'w=1/[\s^2^(Fo^2^)+(0.0154P)^2^+0.0635P] where P=(Fo^2^+2Fc^2^)/3'.

Automatic conversion script
Id: cif_fix_values 3143 2015-03-26 13:38:13Z robertas 
;
_cod_original_sg_symbol_H-M P212121
_cod_database_code 1517761

loop_
_symmetry_equiv_pos_as_xyz
'x, y, z'
'-x+1/2, -y, z+1/2'
'-x, y+1/2, -z+1/2'
'x+1/2, -y+1/2, -z'

loop_
_atom_site_label
_atom_site_type_symbol
_atom_site_fract_x
_atom_site_fract_y
_atom_site_fract_z
_atom_site_U_iso_or_equiv
_atom_site_adp_type
_atom_site_occupancy
_atom_site_calc_flag
_atom_site_refinement_flags
Se1 Se -0.02314(5) 0.07124(2) 0.477647(18) 0.03069(8) Uani 1 d .
Se2 Se 0.02224(5) -0.005573(18) 0.123067(16) 0.02717(7) Uani 1 d .
N1 N -0.0362(4) 0.01964(14) 0.30156(13) 0.0206(4) Uani 1 d .
C2 C -0.1214(4) -0.03167(17) 0.23297(18) 0.0197(5) Uani 1 d .
C3 C 0.2588(5) 0.0933(2) 0.1604(2) 0.0317(7) Uani 1 d .
H3A H 0.1890 0.1615 0.1776 0.038 Uiso 1 calc R
H3B H 0.3660 0.1057 0.1127 0.038 Uiso 1 calc R
H3C H 0.3409 0.0625 0.2099 0.038 Uiso 1 calc R
C4 C -0.3047(4) -0.10144(18) 0.23504(19) 0.0212(6) Uani 1 d .
H4 H -0.3574 -0.1347 0.1834 0.025 Uiso 1 calc R
C5 C -0.4131(4) -0.12265(18) 0.31545(18) 0.0227(6) Uani 1 d .
N6 N -0.5945(4) -0.19021(17) 0.32153(16) 0.0270(5) Uani 1 d .
C7 C -0.7034(5) -0.2092(2) 0.4049(2) 0.0359(8) Uani 1 d .
H7A H -0.5908 -0.2380 0.4457 0.043 Uiso 1 calc R
H7B H -0.8281 -0.2610 0.3977 0.043 Uiso 1 calc R
H7C H -0.7647 -0.1415 0.4273 0.043 Uiso 1 calc R
C8 C -0.6843(5) -0.2444(2) 0.2461(2) 0.0320(7) Uani 1 d .
H8A H -0.7379 -0.1910 0.2041 0.038 Uiso 1 calc R
H8B H -0.8120 -0.2906 0.2632 0.038 Uiso 1 calc R
H8C H -0.5639 -0.2882 0.2197 0.038 Uiso 1 calc R
C9 C -0.3242(4) -0.06845(19) 0.38784(19) 0.0224(6) Uani 1 d .
H9 H -0.3897 -0.0783 0.4436 0.027 Uiso 1 calc R
C10 C -0.1392(4) -0.00035(18) 0.37653(17) 0.0209(5) Uani 1 d .
C11 C 0.2155(5) 0.1543(2) 0.4237(2) 0.0372(8) Uani 1 d .
H11A H 0.3274 0.1058 0.3973 0.045 Uiso 1 calc R
H11B H 0.2911 0.1989 0.4674 0.045 Uiso 1 calc R
H11C H 0.1491 0.2005 0.3789 0.045 Uiso 1 calc R

loop_
_atom_site_aniso_label
_atom_site_aniso_U_11
_atom_site_aniso_U_22
_atom_site_aniso_U_33
_atom_site_aniso_U_23
_atom_site_aniso_U_13
_atom_site_aniso_U_12
Se1 0.03918(17) 0.03294(12) 0.01993(15) -0.00705(11) 0.00102(15) -0.00974(13)
Se2 0.03599(16) 0.02836(12) 0.01716(14) 0.00095(10) -0.00035(13) -0.00704(13)
N1 0.0235(11) 0.0198(8) 0.0184(11) -0.0000(8) -0.0023(10) 0.0003(9)
C2 0.0228(12) 0.0165(10) 0.0198(15) 0.0019(10) 0.0003(12) 0.0043(9)
C3 0.0314(16) 0.0338(15) 0.0300(18) -0.0034(13) 0.0049(14) -0.0084(12)
C4 0.0258(14) 0.0212(11) 0.0165(15) -0.0032(10) -0.0032(11) 0.0023(10)
C5 0.0237(14) 0.0166(11) 0.0278(17) -0.0025(10) 0.0000(11) 0.0039(9)
N6 0.0266(13) 0.0246(11) 0.0298(15) -0.0050(10) 0.0048(11) -0.0069(9)
C7 0.0310(16) 0.0339(15) 0.043(2) -0.0020(14) 0.0099(15) -0.0058(12)
C8 0.0268(15) 0.0276(14) 0.042(2) -0.0003(13) -0.0056(14) -0.0046(11)
C9 0.0248(13) 0.0217(11) 0.0206(16) -0.0001(11) 0.0025(11) 0.0005(10)
C10 0.0251(12) 0.0197(11) 0.0178(14) -0.0023(11) -0.0020(11) 0.0031(10)
C11 0.0458(19) 0.0377(15) 0.0280(19) -0.0017(14) -0.0024(16) -0.0180(14)

loop_
_atom_type_symbol
_atom_type_description
_atom_type_scat_dispersion_real
_atom_type_scat_dispersion_imag
_atom_type_scat_source
C C 0.0033 0.0016 'International Tables Vol C Tables 4.2.6.8 and 6.1.1.4'
H H 0.0000 0.0000 'International Tables Vol C Tables 4.2.6.8 and 6.1.1.4'
N N 0.0061 0.0033 'International Tables Vol C Tables 4.2.6.8 and 6.1.1.4'
Se Se -0.0929 2.2259 'International Tables Vol C Tables 4.2.6.8 and 6.1.1.4'

loop_
_geom_angle_atom_site_label_1
_geom_angle_atom_site_label_2
_geom_angle_atom_site_label_3
_geom_angle
C10 Se1 C11 98.84(12)
C2 Se2 C3 99.03(12)
C10 N1 C2 115.6(2)
N1 C2 C4 125.0(3)
N1 C2 Se2 117.16(18)
C4 C2 Se2 117.8(2)
Se2 C3 H3A 109.5
Se2 C3 H3B 109.5
H3A C3 H3B 109.5
Se2 C3 H3C 109.5
H3A C3 H3C 109.5
H3B C3 H3C 109.5
C2 C4 C5 119.0(3)
C2 C4 H4 120.5
C5 C4 H4 120.5
N6 C5 C9 122.2(3)
N6 C5 C4 121.7(2)
C9 C5 C4 116.2(2)
C5 N6 C8 121.2(2)
C5 N6 C7 120.3(2)
C8 N6 C7 118.5(2)
N6 C7 H7A 109.5
N6 C7 H7B 109.5
H7A C7 H7B 109.5
N6 C7 H7C 109.5
H7A C7 H7C 109.5
H7B C7 H7C 109.5
N6 C8 H8A 109.5
N6 C8 H8B 109.5
H8A C8 H8B 109.5
N6 C8 H8C 109.5
H8A C8 H8C 109.5
H8B C8 H8C 109.5
C10 C9 C5 118.9(3)
C10 C9 H9 120.6
C5 C9 H9 120.6
N1 C10 C9 125.3(2)
N1 C10 Se1 117.43(17)
C9 C10 Se1 117.2(2)
Se1 C11 H11A 109.5
Se1 C11 H11B 109.5
H11A C11 H11B 109.5
Se1 C11 H11C 109.5
H11A C11 H11C 109.5
H11B C11 H11C 109.5

loop_
_geom_bond_atom_site_label_1
_geom_bond_atom_site_label_2
_geom_bond_distance
Se1 C10 1.922(3)
Se1 C11 1.928(3)
Se2 C2 1.922(3)
Se2 C3 1.941(3)
N1 C10 1.329(3)
N1 C2 1.334(3)
C2 C4 1.381(3)
C3 H3A 0.9800
C3 H3B 0.9800
C3 H3C 0.9800
C4 C5 1.419(4)
C4 H4 0.9500
C5 N6 1.358(3)
C5 C9 1.406(4)
N6 C8 1.445(3)
N6 C7 1.455(4)
C7 H7A 0.9800
C7 H7B 0.9800
C7 H7C 0.9800
C8 H8A 0.9800
C8 H8B 0.9800
C8 H8C 0.9800
C9 C10 1.387(3)
C9 H9 0.9500
C11 H11A 0.9800
C11 H11B 0.9800
C11 H11C 0.9800
